data_1553036
loop_
_publ_author_name
'Zhu, Jian-Bo'
'Chen, Hao'
'Liao, Saihu'
'Li, Yu-Xue'
'Tang, Yong'

_publ_section_title
;
 A sidearm-assisted phosphine for catalytic ylide intramolecular
 cyclopropanation
;
_journal_issue 9
_journal_name_full 'Org. Chem. Front.'
_journal_page_first 1035
_journal_paper_doi 10.1039/C4QO00232F
_journal_volume 1
_journal_year 2014
_chemical_formula_sum 'C27 H26 Br O P'
_chemical_formula_weight 477.36
_space_group_IT_number 14
_space_group_name_Hall '-P 2ybc'
_space_group_name_H-M_alt 'P 1 21/c 1'
_symmetry_cell_setting monoclinic
_symmetry_space_group_name_H-M 'P 1 21/c 1'
_atom_sites_solution_hydrogens geom
_atom_sites_solution_primary direct
_atom_sites_solution_secondary difmap
_audit_creation_method SHELXL-97
_cell_angle_alpha 90.00
_cell_angle_beta 103.667(13)
_cell_angle_gamma 90.00
_cell_formula_units_Z 4
_cell_length_a 10.419(6)
_cell_length_b 12.707(8)
_cell_length_c 18.309(11)
_cell_measurement_reflns_used 4110
_cell_measurement_temperature 293(2)
_cell_measurement_theta_max 49.636
_cell_measurement_theta_min 4.579
_cell_volume 2355(2)
_computing_cell_refinement 'Bruker SMART'
_computing_data_collection 'Bruker SMART'
_computing_data_reduction 'Bruker SHELXTL'
_computing_molecular_graphics 'Bruker SHELXTL'
_computing_publication_material 'Bruker SHELXTL'
_computing_structure_refinement 'SHELXL-97 (Sheldrick, 1997)'
_computing_structure_solution 'SHELXS-97 (Sheldrick, 1990)'
_diffrn_ambient_temperature 293(2)
_diffrn_measured_fraction_theta_full 1.000
_diffrn_measured_fraction_theta_max 1.000
_diffrn_measurement_device_type 'CCD area detector'
_diffrn_measurement_method 'phi and omega scans'
_diffrn_radiation_monochromator graphite
_diffrn_radiation_source 'fine-focus sealed tube'
_diffrn_radiation_type MoK\a
_diffrn_radiation_wavelength 0.71073
_diffrn_reflns_av_R_equivalents 0.0447
_diffrn_reflns_av_sigmaI/netI 0.0438
_diffrn_reflns_limit_h_max 12
_diffrn_reflns_limit_h_min -12
_diffrn_reflns_limit_k_max 15
_diffrn_reflns_limit_k_min -15
_diffrn_reflns_limit_l_max 17
_diffrn_reflns_limit_l_min -22
_diffrn_reflns_number 13933
_diffrn_reflns_theta_full 26.00
_diffrn_reflns_theta_max 26.00
_diffrn_reflns_theta_min 1.97
_exptl_absorpt_coefficient_mu 1.829
_exptl_absorpt_correction_T_max 1.00000
_exptl_absorpt_correction_T_min 0.42515
_exptl_absorpt_correction_type empirical
_exptl_absorpt_process_details sadabs
_exptl_crystal_colour colorless
_exptl_crystal_density_diffrn 1.346
_exptl_crystal_density_method 'not measured'
_exptl_crystal_description prismatic
_exptl_crystal_F_000 984
_exptl_crystal_size_max 0.254
_exptl_crystal_size_mid 0.186
_exptl_crystal_size_min 0.133
_refine_diff_density_max 0.413
_refine_diff_density_min -0.233
_refine_diff_density_rms 0.059
_refine_ls_extinction_method none
_refine_ls_goodness_of_fit_ref 1.022
_refine_ls_hydrogen_treatment constr
_refine_ls_matrix_type full
_refine_ls_number_parameters 272
_refine_ls_number_reflns 4627
_refine_ls_number_restraints 0
_refine_ls_restrained_S_all 1.022
_refine_ls_R_factor_all 0.0472
_refine_ls_R_factor_gt 0.0366
_refine_ls_shift/su_max 0.000
_refine_ls_shift/su_mean 0.000
_refine_ls_structure_factor_coef Fsqd
_refine_ls_weighting_details 'calc w=1/[\s^2^(Fo^2^)+(0.0586P)^2^+0.0000P] where P=(Fo^2^+2Fc^2^)/3'
_refine_ls_weighting_scheme calc
_refine_ls_wR_factor_gt 0.0930
_refine_ls_wR_factor_ref 0.0981
_reflns_number_gt 3766
_reflns_number_total 4627
_reflns_threshold_expression >2sigma(I)
_cod_data_source_file c4qo00232f2.cif
_cod_data_source_block cd213470
_cod_depositor_comments
;
The following automatic conversions were performed:

data item '_symmetry_cell_setting' value 'Monoclinic' was changed to
'monoclinic' in accordance with the
/home/saulius/struct/COD-crude-data/automatic-downloads/DataCite-retrospective/RSC/depositions/lib/dictionaries/cif_core.dic
dictionary named 'cif_core.dic' version 2.4.2 last updated on
2011-04-26.

Automatic conversion script
Id: cif_fix_values 6909 2019-04-08 15:41:33Z antanas 
;
_cod_original_sg_symbol_H-M P2(1)/c
_cod_database_code 1553036

loop_
_symmetry_equiv_pos_as_xyz
'x, y, z'
'-x, y+1/2, -z+1/2'
'-x, -y, -z'
'x, -y-1/2, z-1/2'

loop_
_atom_site_label
_atom_site_type_symbol
_atom_site_fract_x
_atom_site_fract_y
_atom_site_fract_z
_atom_site_U_iso_or_equiv
_atom_site_adp_type
_atom_site_occupancy
_atom_site_symmetry_multiplicity
_atom_site_calc_flag
_atom_site_refinement_flags
Br1 Br 0.20116(2) 0.663034(19) 0.068764(13) 0.04745(11) Uani 1 1 d .
P1 P 0.23125(6) 0.31650(4) 0.08914(3) 0.03773(15) Uani 1 1 d .
O1 O 0.51075(17) 0.21881(15) 0.07759(11) 0.0624(5) Uani 1 1 d .
C1 C 0.2776(2) 0.36296(17) 0.00581(13) 0.0399(5) Uani 1 1 d .
C2 C 0.1755(2) 0.3957(2) -0.05363(13) 0.0483(6) Uani 1 1 d .
H2 H 0.0891 0.3951 -0.0481 0.058 Uiso 1 1 calc R
C3 C 0.2010(3) 0.4289(2) -0.12025(15) 0.0586(7) Uani 1 1 d .
H3 H 0.1320 0.4502 -0.1596 0.070 Uiso 1 1 calc R
C4 C 0.3276(3) 0.4304(2) -0.12849(15) 0.0613(7) Uani 1 1 d .
H4 H 0.3453 0.4536 -0.1733 0.074 Uiso 1 1 calc R
C5 C 0.4299(3) 0.3973(2) -0.06999(15) 0.0567(7) Uani 1 1 d .
H5 H 0.5157 0.3983 -0.0765 0.068 Uiso 1 1 calc R
C6 C 0.4084(2) 0.36304(18) -0.00255(14) 0.0452(5) Uani 1 1 d .
C7 C 0.5248(2) 0.3250(2) 0.05743(16) 0.0558(7) Uani 1 1 d .
H7A H 0.6047 0.3320 0.0393 0.067 Uiso 1 1 calc R
H7B H 0.5342 0.3690 0.1017 0.067 Uiso 1 1 calc R
C8 C 0.5356(4) 0.1484(3) 0.0234(2) 0.0879(11) Uani 1 1 d .
H8A H 0.4680 0.1556 -0.0221 0.132 Uiso 1 1 calc R
H8B H 0.5358 0.0777 0.0418 0.132 Uiso 1 1 calc R
H8C H 0.6200 0.1640 0.0134 0.132 Uiso 1 1 calc R
C9 C 0.3491(2) 0.34941(19) 0.17510(14) 0.0461(6) Uani 1 1 d .
C10 C 0.3587(3) 0.4536(2) 0.19719(15) 0.0620(7) Uani 1 1 d .
H10 H 0.3095 0.5048 0.1665 0.074 Uiso 1 1 calc R
C11 C 0.4418(3) 0.4814(3) 0.26509(18) 0.0821(10) Uani 1 1 d .
H11 H 0.4468 0.5512 0.2806 0.098 Uiso 1 1 calc R
C12 C 0.5165(3) 0.4067(4) 0.3095(2) 0.0936(13) Uani 1 1 d .
H12 H 0.5720 0.4260 0.3552 0.112 Uiso 1 1 calc R
C13 C 0.5101(3) 0.3048(3) 0.28739(18) 0.0855(11) Uani 1 1 d .
H13 H 0.5627 0.2548 0.3175 0.103 Uiso 1 1 calc R
C14 C 0.4254(3) 0.2740(2) 0.21999(16) 0.0627(7) Uani 1 1 d .
H14 H 0.4201 0.2038 0.2053 0.075 Uiso 1 1 calc R
C15 C 0.0781(2) 0.38026(19) 0.09455(12) 0.0409(5) Uani 1 1 d .
H15A H 0.0944 0.4547 0.1040 0.049 Uiso 1 1 calc R
H15B H 0.0149 0.3731 0.0465 0.049 Uiso 1 1 calc R
C16 C 0.0195(2) 0.3350(2) 0.15515(14) 0.0500(6) Uani 1 1 d .
C17 C 0.0656(3) 0.3589(3) 0.23057(16) 0.0740(9) Uani 1 1 d .
H17 H 0.1342 0.4068 0.2458 0.089 Uiso 1 1 calc R
C18 C 0.0080(5) 0.3102(4) 0.28388(19) 0.0998(14) Uani 1 1 d .
H18 H 0.0402 0.3242 0.3348 0.120 Uiso 1 1 calc R
C19 C -0.0936(5) 0.2432(4) 0.2614(2) 0.1120(16) Uani 1 1 d .
H19 H -0.1313 0.2116 0.2972 0.134 Uiso 1 1 calc R
C20 C -0.1417(4) 0.2212(4) 0.1881(2) 0.1081(14) Uani 1 1 d .
H20 H -0.2127 0.1753 0.1735 0.130 Uiso 1 1 calc R
C21 C -0.0858(3) 0.2667(3) 0.13472(17) 0.0707(8) Uani 1 1 d .
H21 H -0.1195 0.2511 0.0842 0.085 Uiso 1 1 calc R
C22 C 0.2047(2) 0.17797(19) 0.08226(16) 0.0486(6) Uani 1 1 d .
C23 C 0.1825(3) 0.1215(2) 0.14392(18) 0.0651(7) Uani 1 1 d .
H23 H 0.1831 0.1557 0.1889 0.078 Uiso 1 1 calc R
C24 C 0.1600(3) 0.0151(3) 0.1370(3) 0.0865(12) Uani 1 1 d .
H24 H 0.1453 -0.0230 0.1776 0.104 Uiso 1 1 calc R
C25 C 0.1588(3) -0.0354(3) 0.0706(3) 0.0881(13) Uani 1 1 d .
H25 H 0.1456 -0.1078 0.0671 0.106 Uiso 1 1 calc R
C26 C 0.1766(3) 0.0189(2) 0.0103(2) 0.0812(11) Uani 1 1 d .
H26 H 0.1731 -0.0160 -0.0347 0.097 Uiso 1 1 calc R
C27 C 0.2002(2) 0.1268(2) 0.01527(18) 0.0604(7) Uani 1 1 d .
H27 H 0.2129 0.1640 -0.0262 0.072 Uiso 1 1 calc R

loop_
_atom_site_aniso_label
_atom_site_aniso_U_11
_atom_site_aniso_U_22
_atom_site_aniso_U_33
_atom_site_aniso_U_23
_atom_site_aniso_U_13
_atom_site_aniso_U_12
Br1 0.04450(16) 0.05154(17) 0.04600(16) -0.00096(10) 0.01006(11) -0.00168(10)
P1 0.0317(3) 0.0369(3) 0.0431(3) 0.0041(2) 0.0058(2) 0.0029(2)
O1 0.0496(10) 0.0577(11) 0.0793(13) 0.0027(10) 0.0141(9) 0.0073(9)
C1 0.0386(12) 0.0372(12) 0.0456(13) -0.0017(10) 0.0131(10) 0.0015(9)
C2 0.0419(13) 0.0552(15) 0.0488(14) 0.0063(11) 0.0129(11) 0.0073(11)
C3 0.0609(17) 0.0651(17) 0.0492(15) 0.0040(13) 0.0119(12) 0.0076(13)
C4 0.0701(18) 0.0684(18) 0.0526(16) -0.0014(13) 0.0292(14) -0.0069(15)
C5 0.0480(14) 0.0624(17) 0.0658(17) -0.0094(14) 0.0255(13) -0.0083(12)
C6 0.0385(12) 0.0416(13) 0.0567(15) -0.0084(11) 0.0136(11) -0.0040(10)
C7 0.0367(13) 0.0593(17) 0.0725(19) -0.0045(13) 0.0150(12) -0.0009(11)
C8 0.086(2) 0.066(2) 0.114(3) -0.0162(19) 0.028(2) 0.0164(18)
C9 0.0350(12) 0.0526(15) 0.0472(13) 0.0099(11) 0.0027(10) -0.0016(10)
C10 0.0590(16) 0.0570(17) 0.0618(17) 0.0088(13) -0.0022(13) -0.0165(13)
C11 0.083(2) 0.086(2) 0.069(2) -0.0074(18) 0.0016(18) -0.0430(19)
C12 0.068(2) 0.138(4) 0.061(2) 0.017(2) -0.0117(16) -0.045(2)
C13 0.0507(17) 0.130(3) 0.065(2) 0.039(2) -0.0075(15) 0.003(2)
C14 0.0485(15) 0.0688(18) 0.0668(18) 0.0214(14) 0.0053(13) 0.0112(13)
C15 0.0341(11) 0.0446(13) 0.0427(12) 0.0033(10) 0.0069(9) 0.0062(10)
C16 0.0453(14) 0.0652(17) 0.0423(13) 0.0075(11) 0.0156(11) 0.0217(12)
C17 0.0671(19) 0.107(3) 0.0492(16) -0.0067(16) 0.0157(14) 0.0296(18)
C18 0.103(3) 0.158(4) 0.0451(18) 0.013(2) 0.030(2) 0.060(3)
C19 0.094(3) 0.175(5) 0.080(3) 0.056(3) 0.047(2) 0.036(3)
C20 0.084(3) 0.153(4) 0.099(3) 0.040(3) 0.046(2) -0.010(3)
C21 0.0613(17) 0.095(2) 0.0602(18) 0.0186(16) 0.0228(14) -0.0083(17)
C22 0.0367(13) 0.0389(13) 0.0682(17) 0.0045(11) 0.0085(12) 0.0033(9)
C23 0.0619(17) 0.0456(15) 0.089(2) 0.0137(15) 0.0205(15) 0.0009(13)
C24 0.062(2) 0.0497(18) 0.144(4) 0.030(2) 0.016(2) 0.0016(15)
C25 0.0525(18) 0.0406(17) 0.160(4) 0.005(2) 0.002(2) 0.0028(14)
C26 0.0523(18) 0.0553(19) 0.125(3) -0.026(2) -0.0012(19) 0.0028(14)
C27 0.0429(14) 0.0517(16) 0.082(2) -0.0099(15) 0.0050(13) 0.0007(12)

loop_
_atom_type_symbol
_atom_type_description
_atom_type_scat_dispersion_real
_atom_type_scat_dispersion_imag
_atom_type_scat_source
C C 0.0033 0.0016 'International Tables Vol C Tables 4.2.6.8 and 6.1.1.4'
H H 0.0000 0.0000 'International Tables Vol C Tables 4.2.6.8 and 6.1.1.4'
O O 0.0106 0.0060 'International Tables Vol C Tables 4.2.6.8 and 6.1.1.4'
P P 0.1023 0.0942 'International Tables Vol C Tables 4.2.6.8 and 6.1.1.4'
Br Br -0.2901 2.4595 'International Tables Vol C Tables 4.2.6.8 and 6.1.1.4'

loop_
_geom_angle_atom_site_label_1
_geom_angle_atom_site_label_2
_geom_angle_atom_site_label_3
_geom_angle
C22 P1 C9 110.70(12)
C22 P1 C1 109.36(12)
C9 P1 C1 113.52(12)
C22 P1 C15 108.74(11)
C9 P1 C15 105.99(12)
C1 P1 C15 108.36(11)
C8 O1 C7 112.0(2)
C2 C1 C6 119.7(2)
C2 C1 P1 116.76(18)
C6 C1 P1 123.50(18)
C3 C2 C1 120.9(2)
C3 C2 H2 119.6
C1 C2 H2 119.6
C4 C3 C2 119.8(2)
C4 C3 H3 120.1
C2 C3 H3 120.1
C3 C4 C5 119.8(3)
C3 C4 H4 120.1
C5 C4 H4 120.1
C6 C5 C4 122.1(2)
C6 C5 H5 119.0
C4 C5 H5 119.0
C5 C6 C1 117.7(2)
C5 C6 C7 118.7(2)
C1 C6 C7 123.6(2)
O1 C7 C6 112.3(2)
O1 C7 H7A 109.1
C6 C7 H7A 109.1
O1 C7 H7B 109.1
C6 C7 H7B 109.1
H7A C7 H7B 107.9
O1 C8 H8A 109.5
O1 C8 H8B 109.5
H8A C8 H8B 109.5
O1 C8 H8C 109.5
H8A C8 H8C 109.5
H8B C8 H8C 109.5
C10 C9 C14 119.9(2)
C10 C9 P1 117.74(18)
C14 C9 P1 122.3(2)
C9 C10 C11 119.7(3)
C9 C10 H10 120.2
C11 C10 H10 120.2
C12 C11 C10 120.4(3)
C12 C11 H11 119.8
C10 C11 H11 119.8
C13 C12 C11 120.3(3)
C13 C12 H12 119.8
C11 C12 H12 119.8
C12 C13 C14 120.7(3)
C12 C13 H13 119.7
C14 C13 H13 119.7
C9 C14 C13 119.1(3)
C9 C14 H14 120.5
C13 C14 H14 120.5
C16 C15 P1 112.72(16)
C16 C15 H15A 109.0
P1 C15 H15A 109.0
C16 C15 H15B 109.0
P1 C15 H15B 109.0
H15A C15 H15B 107.8
C21 C16 C17 118.4(3)
C21 C16 C15 118.5(2)
C17 C16 C15 123.2(3)
C16 C17 C18 119.5(4)
C16 C17 H17 120.3
C18 C17 H17 120.3
C19 C18 C17 120.1(4)
C19 C18 H18 119.9
C17 C18 H18 119.9
C18 C19 C20 121.1(4)
C18 C19 H19 119.4
C20 C19 H19 119.4
C19 C20 C21 120.0(4)
C19 C20 H20 120.0
C21 C20 H20 120.0
C20 C21 C16 121.0(3)
C20 C21 H21 119.5
C16 C21 H21 119.5
C27 C22 C23 119.9(3)
C27 C22 P1 120.0(2)
C23 C22 P1 120.0(2)
C24 C23 C22 119.1(3)
C24 C23 H23 120.4
C22 C23 H23 120.4
C25 C24 C23 120.5(4)
C25 C24 H24 119.8
C23 C24 H24 119.8
C26 C25 C24 120.7(3)
C26 C25 H25 119.6
C24 C25 H25 119.6
C25 C26 C27 120.4(4)
C25 C26 H26 119.8
C27 C26 H26 119.8
C22 C27 C26 119.4(3)
C22 C27 H27 120.3
C26 C27 H27 120.3

loop_
_geom_bond_atom_site_label_1
_geom_bond_atom_site_label_2
_geom_bond_distance
P1 C22 1.782(3)
P1 C9 1.802(3)
P1 C1 1.805(2)
P1 C15 1.813(2)
O1 C8 1.405(4)
O1 C7 1.415(3)
C1 C2 1.394(3)
C1 C6 1.406(3)
C2 C3 1.374(4)
C2 H2 0.9300
C3 C4 1.363(4)
C3 H3 0.9300
C4 C5 1.386(4)
C4 H4 0.9300
C5 C6 1.377(4)
C5 H5 0.9300
C6 C7 1.511(4)
C7 H7A 0.9700
C7 H7B 0.9700
C8 H8A 0.9600
C8 H8B 0.9600
C8 H8C 0.9600
C9 C10 1.381(4)
C9 C14 1.384(4)
C10 C11 1.382(4)
C10 H10 0.9300
C11 C12 1.367(5)
C11 H11 0.9300
C12 C13 1.354(6)
C12 H12 0.9300
C13 C14 1.393(4)
C13 H13 0.9300
C14 H14 0.9300
C15 C16 1.502(3)
C15 H15A 0.9700
C15 H15B 0.9700
C16 C21 1.380(4)
C16 C17 1.384(4)
C17 C18 1.405(5)
C17 H17 0.9300
C18 C19 1.345(6)
C18 H18 0.9300
C19 C20 1.347(6)
C19 H19 0.9300
C20 C21 1.378(4)
C20 H20 0.9300
C21 H21 0.9300
C22 C27 1.379(4)
C22 C23 1.402(4)
C23 C24 1.373(4)
C23 H23 0.9300
C24 C25 1.372(6)
C24 H24 0.9300
C25 C26 1.350(5)
C25 H25 0.9300
C26 C27 1.393(4)
C26 H26 0.9300
C27 H27 0.9300

loop_
_geom_torsion_atom_site_label_1
_geom_torsion_atom_site_label_2
_geom_torsion_atom_site_label_3
_geom_torsion_atom_site_label_4
_geom_torsion
C22 P1 C1 C2 90.9(2)
C9 P1 C1 C2 -144.92(19)
C15 P1 C1 C2 -27.5(2)
C22 P1 C1 C6 -86.2(2)
C9 P1 C1 C6 37.9(2)
C15 P1 C1 C6 155.37(19)
C6 C1 C2 C3 -0.5(4)
P1 C1 C2 C3 -177.7(2)
C1 C2 C3 C4 -0.3(4)
C2 C3 C4 C5 0.8(4)
C3 C4 C5 C6 -0.5(4)
C4 C5 C6 C1 -0.3(4)
C4 C5 C6 C7 178.0(2)
C2 C1 C6 C5 0.8(3)
P1 C1 C6 C5 177.85(19)
C2 C1 C6 C7 -177.5(2)
P1 C1 C6 C7 -0.4(3)
C8 O1 C7 C6 76.4(3)
C5 C6 C7 O1 -119.7(3)
C1 C6 C7 O1 58.6(3)
C22 P1 C9 C10 -165.8(2)
C1 P1 C9 C10 70.8(2)
C15 P1 C9 C10 -48.0(2)
C22 P1 C9 C14 11.9(3)
C1 P1 C9 C14 -111.5(2)
C15 P1 C9 C14 129.7(2)
C14 C9 C10 C11 -1.8(4)
P1 C9 C10 C11 175.9(2)
C9 C10 C11 C12 1.5(5)
C10 C11 C12 C13 0.1(6)
C11 C12 C13 C14 -1.4(6)
C10 C9 C14 C13 0.6(4)
P1 C9 C14 C13 -177.1(2)
C12 C13 C14 C9 1.1(5)
C22 P1 C15 C16 52.3(2)
C9 P1 C15 C16 -66.7(2)
C1 P1 C15 C16 171.13(17)
P1 C15 C16 C21 -102.4(2)
P1 C15 C16 C17 77.9(3)
C21 C16 C17 C18 2.5(4)
C15 C16 C17 C18 -177.8(3)
C16 C17 C18 C19 -1.9(5)
C17 C18 C19 C20 0.3(7)
C18 C19 C20 C21 0.7(7)
C19 C20 C21 C16 0.0(6)
C17 C16 C21 C20 -1.6(5)
C15 C16 C21 C20 178.7(3)
C9 P1 C22 C27 -135.9(2)
C1 P1 C22 C27 -10.1(2)
C15 P1 C22 C27 108.0(2)
C9 P1 C22 C23 46.8(2)
C1 P1 C22 C23 172.65(19)
C15 P1 C22 C23 -69.2(2)
C27 C22 C23 C24 1.7(4)
P1 C22 C23 C24 178.9(2)
C22 C23 C24 C25 -0.1(5)
C23 C24 C25 C26 -1.6(5)
C24 C25 C26 C27 1.8(5)
C23 C22 C27 C26 -1.4(4)
P1 C22 C27 C26 -178.7(2)
C25 C26 C27 C22 -0.3(4)
